data_7716533
loop_
_publ_author_name
'Penki, Venkata Sai Sashankh'
'Chu, Yu-Ting'
'Chen, Hsing-Yin'
'Sudewi, Sri'
'Li, Chien-Hung'
'Huang, Genin Gary'
'Hsu, Sodio C. N.'

_publ_section_title
;
 Steric and electronic influence on Cu-Cu short contacts in
 &#x3b2;-thioketiminato tricopper(I) clusters.
;
_journal_issue 31
_journal_name_full 'Dalton transactions (Cambridge, England : 2003)'
_journal_page_first 13160
_journal_page_last 13173
_journal_paper_doi 10.1039/d4dt01549e
_journal_volume 53
_journal_year 2024
_chemical_formula_moiety '2(C24 H23 Cu F6 N2 S)'
_chemical_formula_sum 'C48 H46 Cu2 F12 N4 S2'
_chemical_formula_weight 1098.09
_space_group_crystal_system triclinic
_space_group_IT_number 2
_space_group_name_Hall '-P 1'
_space_group_name_H-M_alt 'P -1'
_atom_sites_solution_hydrogens geom
_atom_sites_solution_primary dual
_audit_block_doi 10.5517/ccdc.csd.cc2jmh0p
_audit_creation_date 2023-11-24
_audit_creation_method
;
Olex2 1.5
(compiled 2023.08.24 svn.re1ec1418 for OlexSys, GUI svn.r6817)
;
_audit_update_record
;
2024-03-22 deposited with the CCDC.	2024-07-03 downloaded from the CCDC.
;
_cell_angle_alpha 90.204(2)
_cell_angle_beta 90.424(2)
_cell_angle_gamma 107.321(2)
_cell_formula_units_Z 2
_cell_length_a 11.8903(8)
_cell_length_b 13.8732(10)
_cell_length_c 15.8152(12)
_cell_measurement_reflns_used 6138
_cell_measurement_temperature 200(2)
_cell_measurement_theta_max 24.99
_cell_measurement_theta_min 2.68
_cell_volume 2490.4(3)
_computing_molecular_graphics 'Olex2 1.5 (Dolomanov et al., 2009)'
_computing_publication_material 'Olex2 1.5 (Dolomanov et al., 2009)'
_computing_structure_refinement 'SHELXL 2018/3 (Sheldrick, 2015)'
_computing_structure_solution 'SHELXT 2018/2 (Sheldrick, 2018)'
_diffrn_ambient_temperature 200(2)
_diffrn_measured_fraction_theta_full 0.980
_diffrn_measured_fraction_theta_max 0.980
_diffrn_measurement_device_type 'Bruker D8 Quest'
_diffrn_radiation_type MoK\a
_diffrn_radiation_wavelength 0.71073
_diffrn_reflns_av_R_equivalents 0.0569
_diffrn_reflns_av_unetI/netI 0.0729
_diffrn_reflns_Laue_measured_fraction_full 0.980
_diffrn_reflns_Laue_measured_fraction_max 0.980
_diffrn_reflns_limit_h_max 13
_diffrn_reflns_limit_h_min -14
_diffrn_reflns_limit_k_max 16
_diffrn_reflns_limit_k_min -15
_diffrn_reflns_limit_l_max 18
_diffrn_reflns_limit_l_min -18
_diffrn_reflns_number 22560
_diffrn_reflns_point_group_measured_fraction_full 0.980
_diffrn_reflns_point_group_measured_fraction_max 0.980
_diffrn_reflns_theta_full 24.998
_diffrn_reflns_theta_max 24.998
_diffrn_reflns_theta_min 2.199
_exptl_absorpt_coefficient_mu 1.020
_exptl_absorpt_correction_T_max 0.9508
_exptl_absorpt_correction_T_min 0.7846
_exptl_absorpt_correction_type multi-scan
_exptl_crystal_colour purple
_exptl_crystal_density_diffrn 1.464
_exptl_crystal_density_method 'not measured'
_exptl_crystal_description prism
_exptl_crystal_F_000 1120
_exptl_crystal_size_max 0.25
_exptl_crystal_size_mid 0.16
_exptl_crystal_size_min 0.05
_refine_diff_density_max 0.883
_refine_diff_density_min -0.583
_refine_diff_density_rms 0.077
_refine_ls_extinction_method none
_refine_ls_goodness_of_fit_ref 1.063
_refine_ls_hydrogen_treatment constr
_refine_ls_matrix_type full
_refine_ls_number_parameters 625
_refine_ls_number_reflns 8585
_refine_ls_number_restraints 0
_refine_ls_restrained_S_all 1.063
_refine_ls_R_factor_all 0.1284
_refine_ls_R_factor_gt 0.0740
_refine_ls_shift/su_max 0.000
_refine_ls_shift/su_mean 0.000
_refine_ls_structure_factor_coef Fsqd
_refine_ls_weighting_details 'w=1/[\s^2^(Fo^2^)+9.3488P] where P=(Fo^2^+2Fc^2^)/3'
_refine_ls_weighting_scheme calc
_refine_ls_wR_factor_gt 0.1188
_refine_ls_wR_factor_ref 0.1422
_reflns_Friedel_coverage 0.000
_reflns_number_gt 5542
_reflns_number_total 8585
_reflns_threshold_expression 'I > 2\s(I)'
_cod_data_source_file d4dt01549e2.cif
_cod_data_source_block d24755
_cod_depositor_comments 'Adding full bibliography for 7716532--7716537.cif.'
_cod_database_code 7716533
_shelx_shelxl_version_number 2018/3
_shelx_space_group_comment
;
The symmetry employed for this shelxl refinement is uniquely defined
by the following loop, which should always be used as a source of
symmetry information in preference to the above space-group names.
They are only intended as comments.
;
_shelx_estimated_absorpt_t_max 0.951
_shelx_estimated_absorpt_t_min 0.785
_olex2_refinement_description
;
1. Fixed Uiso
 At 1.2 times of:
  All C(H) groups
 At 1.5 times of:
  All C(H,H,H) groups
2.a Aromatic/amide H refined with riding coordinates:
 C12(H12), C5(H5), C36(H36), C29(H29), C18(H18), C45(H45), C27(H27), C42(H42),
 C3(H3), C20(H20)
2.b Idealised Me refined as rotating group:
 C9(H9A,H9B,H9C), C33(H33A,H33B,H33C), C22(H22A,H22B,H22C), C49(H49A,H49B,
 H49C), C23(H23A,H23B,H23C), C48(H48A,H48B,H48C), C47(H47A,H47B,H47C), C32(H32A,
 H32B,H32C), C7(H7A,H7B,H7C), C31(H31A,H31B,H31C), C24(H24A,H24B,H24C), C8(H8A,
 H8B,H8C)
;
_olex2_submission_special_instructions 'No special instructions were received'

loop_
_space_group_symop_operation_xyz
'x, y, z'
'-x, -y, -z'

loop_
_atom_site_label
_atom_site_type_symbol
_atom_site_fract_x
_atom_site_fract_y
_atom_site_fract_z
_atom_site_U_iso_or_equiv
_atom_site_adp_type
_atom_site_occupancy
_atom_site_site_symmetry_order
_atom_site_calc_flag
_atom_site_refinement_flags_posn
_atom_site_refinement_flags_adp
_atom_site_refinement_flags_occupancy
_atom_site_disorder_assembly
_atom_site_disorder_group
Cu1 Cu 0.03370(6) 0.43674(6) 0.10497(5) 0.0474(2) Uani 1 1 d . . . . .
Cu2 Cu 0.94837(7) 0.90550(6) 0.40208(5) 0.0509(2) Uani 1 1 d . . . . .
S1 S 0.01277(14) 0.55569(13) 0.18758(11) 0.0538(4) Uani 1 1 d . . . . .
S2 S 0.98599(16) 1.03132(13) 0.31498(12) 0.0635(5) Uani 1 1 d . . . . .
F6 F 0.0899(4) 0.7506(3) 0.2768(3) 0.0826(13) Uani 1 1 d . . . . .
F11 F 0.9210(4) 1.0951(3) 0.1432(2) 0.0830(13) Uani 1 1 d . . . . .
F12 F 0.9095(4) 1.2009(3) 0.2377(3) 0.0862(14) Uani 1 1 d . . . . .
F5 F 0.1097(5) 0.6459(3) 0.3654(3) 0.1093(18) Uani 1 1 d . . . . .
N1 N 0.2053(4) 0.4547(3) 0.1124(3) 0.0428(12) Uani 1 1 d . . . . .
F10 F 0.7541(4) 1.1082(3) 0.1780(3) 0.1019(16) Uani 1 1 d . . . . .
N3 N 0.7756(4) 0.8457(3) 0.3939(3) 0.0437(12) Uani 1 1 d . . . . .
N4 N 1.0921(5) 0.8058(4) 0.5081(3) 0.0515(13) Uani 1 1 d . . . . .
N2 N -0.1285(4) 0.2668(4) 0.0041(3) 0.0518(13) Uani 1 1 d . . . . .
F4 F 0.2588(4) 0.7500(4) 0.3126(4) 0.128(2) Uani 1 1 d . . . . .
F7 F 0.5275(4) 0.8055(4) 0.4202(4) 0.1165(19) Uani 1 1 d . . . . .
C6 C 0.2579(5) 0.3826(4) -0.0179(4) 0.0430(14) Uani 1 1 d . . . . .
F1 F 0.4513(4) 0.5190(5) 0.0807(4) 0.139(3) Uani 1 1 d . . . . .
C25 C 0.7352(5) 0.7503(4) 0.4376(4) 0.0403(14) Uani 1 1 d . . . . .
F8 F 0.5130(4) 0.8817(4) 0.3143(5) 0.168(3) Uani 1 1 d . . . . .
C1 C 0.2354(5) 0.3733(4) 0.0686(4) 0.0415(14) Uani 1 1 d . . . . .
C17 C -0.1427(5) 0.1355(4) -0.0983(4) 0.0479(15) Uani 1 1 d . . . . .
C34 C 0.7060(5) 0.8808(4) 0.3475(4) 0.0452(15) Uani 1 1 d . . . . .
C40 C 1.1627(5) 0.7649(4) 0.5593(4) 0.0433(14) Uani 1 1 d . . . . .
C16 C -0.1990(5) 0.1875(4) -0.0463(4) 0.0451(15) Uani 1 1 d . . . . .
C10 C 0.2825(5) 0.5247(5) 0.1544(4) 0.0464(15) Uani 1 1 d . . . . .
C30 C 0.7068(5) 0.7478(4) 0.5231(4) 0.0455(15) Uani 1 1 d . . . . .
C39 C 1.0378(6) 0.8452(5) 0.4684(4) 0.0514(16) Uani 1 1 d . . . . .
C46 C 1.2820(5) 0.8169(4) 0.5657(4) 0.0480(15) Uani 1 1 d . . . . .
C12 C 0.2559(5) 0.5989(5) 0.2074(4) 0.0497(16) Uani 1 1 d . . . . .
H12 H 0.322196 0.645342 0.233807 0.060 Uiso 1 1 calc R U . . .
C26 C 0.7379(5) 0.6628(5) 0.3945(4) 0.0492(15) Uani 1 1 d . . . . .
C5 C 0.2778(5) 0.2992(5) -0.0584(4) 0.0509(16) Uani 1 1 d . . . . .
H5 H 0.294953 0.303443 -0.117092 0.061 Uiso 1 1 calc R U . . .
F9 F 0.5448(4) 0.7432(5) 0.3091(5) 0.169(3) Uani 1 1 d . . . . .
F3 F 0.4794(4) 0.6168(5) 0.1765(5) 0.182(4) Uani 1 1 d . . . . .
C36 C 0.7422(6) 0.9675(4) 0.2935(4) 0.0510(16) Uani 1 1 d . . . . .
H36 H 0.679703 0.984482 0.265538 0.061 Uiso 1 1 calc R U . . .
C44 C 1.1111(5) 0.6761(5) 0.6029(4) 0.0504(16) Uani 1 1 d . . . . .
C37 C 0.8517(6) 1.0287(4) 0.2762(4) 0.0477(15) Uani 1 1 d . . . . .
C15 C -0.0665(5) 0.3323(5) 0.0426(4) 0.0506(16) Uani 1 1 d . . . . .
C19 C -0.3362(6) 0.0358(5) -0.1481(4) 0.0565(17) Uani 1 1 d . . . . .
C9 C 0.2591(6) 0.4759(5) -0.0657(4) 0.0605(18) Uani 1 1 d . . . . .
H9A H 0.192221 0.498708 -0.048139 0.091 Uiso 1 1 calc R U . . .
H9B H 0.252908 0.460986 -0.126428 0.091 Uiso 1 1 calc R U . . .
H9C H 0.332771 0.529137 -0.053673 0.091 Uiso 1 1 calc R U . . .
C28 C 0.6731(5) 0.5669(5) 0.5223(4) 0.0558(17) Uani 1 1 d . . . . .
C29 C 0.6748(5) 0.6553(5) 0.5629(4) 0.0551(17) Uani 1 1 d . . . . .
H29 H 0.653202 0.652520 0.620778 0.066 Uiso 1 1 calc R U . . .
C4 C 0.2733(5) 0.2113(5) -0.0165(5) 0.0562(18) Uani 1 1 d . . . . .
C13 C 0.1506(5) 0.6129(4) 0.2256(4) 0.0453(15) Uani 1 1 d . . . . .
C43 C 1.3007(6) 0.6914(5) 0.6657(4) 0.0571(17) Uani 1 1 d . . . . .
C18 C -0.2150(6) 0.0598(4) -0.1489(4) 0.0532(16) Uani 1 1 d . . . . .
H18 H -0.179595 0.023099 -0.185514 0.064 Uiso 1 1 calc R U . . .
C2 C 0.2299(6) 0.2860(5) 0.1133(4) 0.0532(16) Uani 1 1 d . . . . .
C14 C 0.1538(6) 0.6900(5) 0.2946(5) 0.0586(18) Uani 1 1 d . . . . .
C45 C 1.3484(6) 0.7775(5) 0.6195(4) 0.0582(18) Uani 1 1 d . . . . .
H45 H 1.430414 0.811096 0.624842 0.070 Uiso 1 1 calc R U . . .
C38 C 0.8583(7) 1.1080(5) 0.2085(5) 0.0593(18) Uani 1 1 d . . . . .
C21 C -0.3209(5) 0.1657(5) -0.0420(4) 0.0528(16) Uani 1 1 d . . . . .
C27 C 0.7064(6) 0.5728(5) 0.4394(5) 0.0580(18) Uani 1 1 d . . . . .
H27 H 0.708009 0.512655 0.411134 0.070 Uiso 1 1 calc R U . . .
C33 C 0.7128(6) 0.8437(5) 0.5705(4) 0.0635(19) Uani 1 1 d . . . . .
H33A H 0.786994 0.895301 0.557587 0.095 Uiso 1 1 calc R U . . .
H33B H 0.708838 0.830467 0.631397 0.095 Uiso 1 1 calc R U . . .
H33C H 0.646443 0.867654 0.553298 0.095 Uiso 1 1 calc R U . . .
C42 C 1.1831(6) 0.6406(5) 0.6558(4) 0.0560(17) Uani 1 1 d . . . . .
H42 H 1.150294 0.579681 0.685956 0.067 Uiso 1 1 calc R U . . .
C35 C 0.5734(6) 0.8290(5) 0.3448(5) 0.0593(18) Uani 1 1 d . . . . .
C3 C 0.2499(6) 0.2066(5) 0.0678(5) 0.0605(18) Uani 1 1 d . . . . .
H3 H 0.247128 0.146245 0.097027 0.073 Uiso 1 1 calc R U . . .
C20 C -0.3865(5) 0.0888(5) -0.0943(4) 0.0592(18) Uani 1 1 d . . . . .
H20 H -0.469953 0.072049 -0.092930 0.071 Uiso 1 1 calc R U . . .
C11 C 0.4129(6) 0.5336(6) 0.1530(5) 0.066(2) Uani 1 1 d . . . . .
C22 C -0.0111(6) 0.1613(6) -0.0988(5) 0.076(2) Uani 1 1 d . . . . .
H22A H 0.023003 0.232712 -0.112989 0.114 Uiso 1 1 calc R U . . .
H22B H 0.012648 0.119397 -0.140953 0.114 Uiso 1 1 calc R U . . .
H22C H 0.017065 0.148630 -0.042748 0.114 Uiso 1 1 calc R U . . .
C49 C 1.3343(6) 0.9111(5) 0.5154(5) 0.071(2) Uani 1 1 d . . . . .
H49A H 1.329308 0.894188 0.455004 0.107 Uiso 1 1 calc R U . . .
H49B H 1.417087 0.940867 0.531906 0.107 Uiso 1 1 calc R U . . .
H49C H 1.290748 0.959548 0.526562 0.107 Uiso 1 1 calc R U . . .
C23 C -0.4103(6) -0.0463(5) -0.2056(5) 0.077(2) Uani 1 1 d . . . . .
H23A H -0.386319 -0.030696 -0.264340 0.115 Uiso 1 1 calc R U . . .
H23B H -0.493573 -0.050188 -0.199682 0.115 Uiso 1 1 calc R U . . .
H23C H -0.399195 -0.111137 -0.190008 0.115 Uiso 1 1 calc R U . . .
C48 C 1.3764(7) 0.6532(6) 0.7263(5) 0.084(2) Uani 1 1 d . . . . .
H48A H 1.410265 0.606474 0.696521 0.126 Uiso 1 1 calc R U . . .
H48B H 1.327947 0.617988 0.773138 0.126 Uiso 1 1 calc R U . . .
H48C H 1.439920 0.710329 0.748510 0.126 Uiso 1 1 calc R U . . .
C47 C 0.9809(6) 0.6233(6) 0.5943(5) 0.082(2) Uani 1 1 d . . . . .
H47A H 0.936811 0.670447 0.608760 0.123 Uiso 1 1 calc R U . . .
H47B H 0.958863 0.565475 0.632564 0.123 Uiso 1 1 calc R U . . .
H47C H 0.962522 0.599735 0.535852 0.123 Uiso 1 1 calc R U . . .
C32 C 0.6384(7) 0.4667(5) 0.5681(5) 0.087(3) Uani 1 1 d . . . . .
H32A H 0.674160 0.475682 0.624715 0.130 Uiso 1 1 calc R U . . .
H32B H 0.666115 0.417569 0.536241 0.130 Uiso 1 1 calc R U . . .
H32C H 0.552429 0.441959 0.572933 0.130 Uiso 1 1 calc R U . . .
C7 C 0.2033(7) 0.2763(6) 0.2061(4) 0.083(2) Uani 1 1 d . . . . .
H7A H 0.272140 0.316240 0.238367 0.125 Uiso 1 1 calc R U . . .
H7B H 0.184414 0.205199 0.222452 0.125 Uiso 1 1 calc R U . . .
H7C H 0.135906 0.301008 0.217926 0.125 Uiso 1 1 calc R U . . .
F2 F 0.4379(5) 0.4693(7) 0.1996(6) 0.221(5) Uani 1 1 d . . . . .
C31 C 0.7753(7) 0.6657(6) 0.3033(4) 0.076(2) Uani 1 1 d . . . . .
H31A H 0.708768 0.665636 0.266355 0.114 Uiso 1 1 calc R U . . .
H31B H 0.800865 0.606220 0.290758 0.114 Uiso 1 1 calc R U . . .
H31C H 0.840650 0.727012 0.293530 0.114 Uiso 1 1 calc R U . . .
C24 C -0.3777(6) 0.2236(6) 0.0160(5) 0.086(3) Uani 1 1 d . . . . .
H24A H -0.346184 0.223858 0.073436 0.129 Uiso 1 1 calc R U . . .
H24B H -0.463128 0.191429 0.016207 0.129 Uiso 1 1 calc R U . . .
H24C H -0.360886 0.293234 -0.003972 0.129 Uiso 1 1 calc R U . . .
C8 C 0.2902(7) 0.1227(6) -0.0651(6) 0.091(3) Uani 1 1 d . . . . .
H8A H 0.307501 0.074700 -0.025453 0.137 Uiso 1 1 calc R U . . .
H8B H 0.356019 0.146721 -0.104267 0.137 Uiso 1 1 calc R U . . .
H8C H 0.218172 0.089187 -0.097034 0.137 Uiso 1 1 calc R U . . .

loop_
_atom_site_aniso_label
_atom_site_aniso_U_11
_atom_site_aniso_U_22
_atom_site_aniso_U_33
_atom_site_aniso_U_23
_atom_site_aniso_U_13
_atom_site_aniso_U_12
Cu1 0.0375(4) 0.0492(5) 0.0540(5) -0.0112(4) -0.0031(3) 0.0110(3)
Cu2 0.0490(5) 0.0512(5) 0.0538(5) 0.0069(4) -0.0029(4) 0.0168(4)
S1 0.0428(9) 0.0571(10) 0.0636(11) -0.0159(8) 0.0002(8) 0.0183(8)
S2 0.0560(11) 0.0582(11) 0.0719(12) 0.0198(9) 0.0000(9) 0.0099(9)
F6 0.110(3) 0.068(3) 0.085(3) -0.023(2) -0.009(3) 0.050(3)
F11 0.126(4) 0.072(3) 0.052(2) 0.015(2) 0.021(3) 0.032(3)
F12 0.141(4) 0.037(2) 0.080(3) 0.003(2) 0.002(3) 0.025(2)
F5 0.208(6) 0.078(3) 0.051(3) -0.010(2) 0.022(3) 0.058(4)
N1 0.038(3) 0.049(3) 0.041(3) -0.014(2) 0.001(2) 0.012(2)
F10 0.089(3) 0.103(4) 0.115(4) 0.064(3) -0.008(3) 0.032(3)
N3 0.046(3) 0.047(3) 0.038(3) 0.003(2) -0.001(2) 0.015(2)
N4 0.058(3) 0.052(3) 0.048(3) -0.002(3) -0.001(3) 0.023(3)
N2 0.046(3) 0.051(3) 0.054(3) 0.001(3) -0.010(3) 0.007(3)
F4 0.074(3) 0.127(4) 0.177(5) -0.111(4) -0.020(3) 0.021(3)
F7 0.057(3) 0.170(5) 0.114(4) 0.040(4) 0.008(3) 0.021(3)
C6 0.032(3) 0.054(4) 0.043(4) -0.002(3) -0.008(3) 0.012(3)
F1 0.042(3) 0.237(7) 0.123(4) -0.099(5) 0.007(3) 0.020(3)
C25 0.038(3) 0.037(3) 0.044(4) 0.009(3) 0.000(3) 0.007(3)
F8 0.052(3) 0.154(5) 0.289(8) 0.146(6) -0.021(4) 0.015(3)
C1 0.034(3) 0.049(4) 0.042(4) -0.005(3) -0.002(3) 0.012(3)
C17 0.038(3) 0.040(3) 0.063(4) 0.000(3) -0.006(3) 0.008(3)
C34 0.042(3) 0.049(4) 0.044(4) 0.000(3) -0.003(3) 0.014(3)
C40 0.048(4) 0.041(3) 0.045(4) -0.005(3) -0.006(3) 0.020(3)
C16 0.048(4) 0.036(3) 0.046(4) -0.001(3) -0.012(3) 0.005(3)
C10 0.037(3) 0.055(4) 0.045(4) -0.010(3) -0.001(3) 0.011(3)
C30 0.047(4) 0.048(4) 0.042(4) -0.001(3) -0.005(3) 0.014(3)
C39 0.048(4) 0.049(4) 0.053(4) 0.002(3) 0.002(3) 0.008(3)
C46 0.055(4) 0.040(4) 0.049(4) -0.006(3) -0.003(3) 0.014(3)
C12 0.041(4) 0.052(4) 0.051(4) -0.015(3) -0.003(3) 0.006(3)
C26 0.057(4) 0.045(4) 0.047(4) -0.001(3) -0.004(3) 0.019(3)
C5 0.038(3) 0.070(5) 0.044(4) -0.017(3) -0.003(3) 0.015(3)
F9 0.063(3) 0.164(6) 0.260(8) -0.139(6) -0.034(4) 0.007(3)
F3 0.036(3) 0.190(6) 0.294(9) -0.173(7) 0.003(4) -0.002(3)
C36 0.058(4) 0.046(4) 0.051(4) 0.006(3) -0.006(3) 0.019(3)
C44 0.050(4) 0.045(4) 0.056(4) -0.003(3) 0.000(3) 0.013(3)
C37 0.066(4) 0.045(4) 0.036(3) 0.002(3) 0.001(3) 0.021(3)
C15 0.041(4) 0.057(4) 0.054(4) -0.003(3) -0.007(3) 0.015(3)
C19 0.060(4) 0.041(4) 0.068(5) -0.009(3) -0.021(4) 0.015(3)
C9 0.062(4) 0.068(5) 0.054(4) 0.005(3) -0.003(3) 0.022(4)
C28 0.050(4) 0.048(4) 0.064(5) 0.016(4) -0.013(3) 0.006(3)
C29 0.058(4) 0.060(4) 0.044(4) 0.012(3) -0.001(3) 0.013(3)
C4 0.048(4) 0.052(4) 0.072(5) -0.026(4) -0.015(3) 0.020(3)
C13 0.050(4) 0.045(4) 0.043(4) -0.008(3) -0.003(3) 0.016(3)
C43 0.067(5) 0.054(4) 0.056(4) -0.006(3) -0.015(4) 0.028(4)
C18 0.056(4) 0.045(4) 0.058(4) -0.008(3) -0.010(3) 0.014(3)
C2 0.054(4) 0.057(4) 0.049(4) -0.002(3) -0.007(3) 0.017(3)
C14 0.061(5) 0.056(4) 0.062(5) -0.012(4) 0.003(4) 0.022(4)
C45 0.046(4) 0.056(4) 0.068(5) -0.009(4) -0.010(3) 0.009(3)
C38 0.073(5) 0.047(4) 0.063(5) 0.013(4) 0.002(4) 0.025(4)
C21 0.049(4) 0.046(4) 0.063(4) -0.007(3) -0.010(3) 0.014(3)
C27 0.062(4) 0.047(4) 0.068(5) -0.007(4) -0.013(4) 0.021(3)
C33 0.081(5) 0.062(5) 0.046(4) -0.002(3) 0.007(4) 0.019(4)
C42 0.071(5) 0.042(4) 0.056(4) 0.005(3) -0.003(4) 0.019(3)
C35 0.054(4) 0.059(5) 0.061(5) 0.009(4) -0.013(4) 0.012(4)
C3 0.065(5) 0.051(4) 0.071(5) -0.002(4) -0.016(4) 0.026(4)
C20 0.039(4) 0.054(4) 0.084(5) -0.010(4) -0.017(3) 0.012(3)
C11 0.036(4) 0.095(6) 0.069(5) -0.041(4) -0.013(4) 0.021(4)
C22 0.051(4) 0.079(5) 0.095(6) -0.023(4) -0.008(4) 0.013(4)
C49 0.073(5) 0.046(4) 0.092(6) 0.011(4) 0.008(4) 0.012(4)
C23 0.075(5) 0.060(5) 0.093(6) -0.032(4) -0.039(4) 0.020(4)
C48 0.086(6) 0.078(5) 0.094(6) 0.004(5) -0.033(5) 0.035(5)
C47 0.062(5) 0.077(5) 0.098(6) 0.018(5) 0.000(4) 0.008(4)
C32 0.088(6) 0.062(5) 0.103(6) 0.036(5) -0.007(5) 0.011(4)
C7 0.108(7) 0.083(6) 0.052(5) 0.014(4) 0.005(4) 0.018(5)
F2 0.066(4) 0.312(11) 0.300(10) 0.186(9) 0.004(5) 0.076(5)
C31 0.096(6) 0.076(5) 0.061(5) -0.008(4) 0.014(4) 0.033(5)
C24 0.062(5) 0.089(6) 0.107(7) -0.035(5) -0.005(5) 0.022(4)
C8 0.074(5) 0.085(6) 0.128(7) -0.056(5) -0.024(5) 0.045(5)

loop_
_atom_type_symbol
_atom_type_description
_atom_type_scat_dispersion_real
_atom_type_scat_dispersion_imag
_atom_type_scat_source
C C 0.0033 0.0016 'International Tables Vol C Tables 4.2.6.8 and 6.1.1.4'
H H 0.0000 0.0000 'International Tables Vol C Tables 4.2.6.8 and 6.1.1.4'
Cu Cu 0.3201 1.2651 'International Tables Vol C Tables 4.2.6.8 and 6.1.1.4'
F F 0.0171 0.0103 'International Tables Vol C Tables 4.2.6.8 and 6.1.1.4'
N N 0.0061 0.0033 'International Tables Vol C Tables 4.2.6.8 and 6.1.1.4'
S S 0.1246 0.1234 'International Tables Vol C Tables 4.2.6.8 and 6.1.1.4'

loop_
_geom_angle_atom_site_label_1
_geom_angle_atom_site_label_2
_geom_angle_atom_site_label_3
_geom_angle
_geom_angle_site_symmetry_1
_geom_angle_site_symmetry_3
_geom_angle_publ_flag
N1 Cu1 S1 102.70(14) . . ?
C15 Cu1 S1 135.7(2) . . ?
C15 Cu1 N1 121.5(2) . . ?
N3 Cu2 S2 103.94(14) . . ?
C39 Cu2 S2 135.5(2) . . ?
C39 Cu2 N3 120.4(2) . . ?
C13 S1 Cu1 104.4(2) . . ?
C37 S2 Cu2 104.0(2) . . ?
C1 N1 Cu1 111.0(3) . . ?
C10 N1 Cu1 126.3(4) . . ?
C10 N1 C1 122.5(5) . . ?
C25 N3 Cu2 112.1(3) . . ?
C34 N3 Cu2 124.9(4) . . ?
C34 N3 C25 122.6(5) . . ?
C39 N4 C40 175.6(6) . . ?
C15 N2 C16 176.7(7) . . ?
C1 C6 C5 116.5(6) . . ?
C1 C6 C9 122.0(5) . . ?
C5 C6 C9 121.5(6) . . ?
C30 C25 N3 120.3(5) . . ?
C30 C25 C26 121.1(5) . . ?
C26 C25 N3 118.2(5) . . ?
C6 C1 N1 118.6(5) . . ?
C2 C1 N1 118.4(5) . . ?
C2 C1 C6 122.7(6) . . ?
C16 C17 C22 120.9(6) . . ?
C18 C17 C16 116.4(6) . . ?
C18 C17 C22 122.7(6) . . ?
N3 C34 C36 125.8(6) . . ?
N3 C34 C35 121.1(5) . . ?
C36 C34 C35 113.1(5) . . ?
C46 C40 N4 117.9(5) . . ?
C44 C40 N4 119.3(5) . . ?
C44 C40 C46 122.8(6) . . ?
C17 C16 N2 118.0(5) . . ?
C17 C16 C21 123.5(5) . . ?
C21 C16 N2 118.4(6) . . ?
N1 C10 C12 125.0(5) . . ?
N1 C10 C11 121.8(5) . . ?
C12 C10 C11 113.2(5) . . ?
C25 C30 C33 120.7(5) . . ?
C29 C30 C25 117.9(6) . . ?
C29 C30 C33 121.4(6) . . ?
N4 C39 Cu2 178.3(6) . . ?
C40 C46 C49 120.8(6) . . ?
C45 C46 C40 116.8(6) . . ?
C45 C46 C49 122.4(6) . . ?
C10 C12 H12 115.0 . . ?
C13 C12 C10 129.9(5) . . ?
C13 C12 H12 115.0 . . ?
C25 C26 C31 121.6(6) . . ?
C27 C26 C25 117.4(6) . . ?
C27 C26 C31 121.0(6) . . ?
C6 C5 H5 118.7 . . ?
C4 C5 C6 122.6(6) . . ?
C4 C5 H5 118.7 . . ?
C34 C36 H36 115.0 . . ?
C37 C36 C34 130.0(6) . . ?
C37 C36 H36 115.0 . . ?
C40 C44 C47 120.6(6) . . ?
C42 C44 C40 117.4(6) . . ?
C42 C44 C47 122.0(6) . . ?
C36 C37 S2 131.3(5) . . ?
C36 C37 C38 115.8(6) . . ?
C38 C37 S2 112.9(5) . . ?
N2 C15 Cu1 179.4(6) . . ?
C18 C19 C23 120.3(6) . . ?
C20 C19 C18 118.1(6) . . ?
C20 C19 C23 121.6(6) . . ?
C6 C9 H9A 109.5 . . ?
C6 C9 H9B 109.5 . . ?
C6 C9 H9C 109.5 . . ?
H9A C9 H9B 109.5 . . ?
H9A C9 H9C 109.5 . . ?
H9B C9 H9C 109.5 . . ?
C29 C28 C32 121.4(7) . . ?
C27 C28 C29 117.7(6) . . ?
C27 C28 C32 120.9(7) . . ?
C30 C29 H29 118.6 . . ?
C28 C29 C30 122.8(6) . . ?
C28 C29 H29 118.6 . . ?
C5 C4 C8 119.6(7) . . ?
C3 C4 C5 118.1(6) . . ?
C3 C4 C8 122.2(7) . . ?
C12 C13 S1 131.3(5) . . ?
C12 C13 C14 115.3(5) . . ?
C14 C13 S1 113.3(4) . . ?
C45 C43 C48 120.6(7) . . ?
C42 C43 C45 118.9(6) . . ?
C42 C43 C48 120.5(6) . . ?
C17 C18 H18 118.7 . . ?
C19 C18 C17 122.7(6) . . ?
C19 C18 H18 118.7 . . ?
C1 C2 C3 116.8(6) . . ?
C1 C2 C7 122.2(6) . . ?
C3 C2 C7 121.0(6) . . ?
F6 C14 C13 113.5(6) . . ?
F5 C14 F6 104.6(6) . . ?
F5 C14 C13 111.3(6) . . ?
F4 C14 F6 105.1(6) . . ?
F4 C14 F5 106.9(7) . . ?
F4 C14 C13 114.7(6) . . ?
C46 C45 H45 118.7 . . ?
C43 C45 C46 122.5(6) . . ?
C43 C45 H45 118.7 . . ?
F11 C38 F12 106.5(6) . . ?
F11 C38 F10 106.5(6) . . ?
F11 C38 C37 111.5(5) . . ?
F12 C38 C37 111.7(6) . . ?
F10 C38 F12 106.1(5) . . ?
F10 C38 C37 113.9(6) . . ?
C16 C21 C24 121.5(6) . . ?
C20 C21 C16 116.4(6) . . ?
C20 C21 C24 122.1(6) . . ?
C26 C27 H27 118.5 . . ?
C28 C27 C26 122.9(6) . . ?
C28 C27 H27 118.5 . . ?
C30 C33 H33A 109.5 . . ?
C30 C33 H33B 109.5 . . ?
C30 C33 H33C 109.5 . . ?
H33A C33 H33B 109.5 . . ?
H33A C33 H33C 109.5 . . ?
H33B C33 H33C 109.5 . . ?
C44 C42 H42 119.2 . . ?
C43 C42 C44 121.5(6) . . ?
C43 C42 H42 119.2 . . ?
F7 C35 C34 113.2(6) . . ?
F8 C35 F7 102.9(7) . . ?
F8 C35 C34 114.8(6) . . ?
F8 C35 F9 109.7(7) . . ?
F9 C35 F7 101.1(7) . . ?
F9 C35 C34 113.7(6) . . ?
C4 C3 C2 123.2(6) . . ?
C4 C3 H3 118.4 . . ?
C2 C3 H3 118.4 . . ?
C19 C20 C21 122.9(6) . . ?
C19 C20 H20 118.5 . . ?
C21 C20 H20 118.5 . . ?
F1 C11 C10 114.5(6) . . ?
F3 C11 F1 104.5(7) . . ?
F3 C11 C10 114.8(6) . . ?
F3 C11 F2 105.6(8) . . ?
F2 C11 F1 104.1(8) . . ?
F2 C11 C10 112.3(7) . . ?
C17 C22 H22A 109.5 . . ?
C17 C22 H22B 109.5 . . ?
C17 C22 H22C 109.5 . . ?
H22A C22 H22B 109.5 . . ?
H22A C22 H22C 109.5 . . ?
H22B C22 H22C 109.5 . . ?
C46 C49 H49A 109.5 . . ?
C46 C49 H49B 109.5 . . ?
C46 C49 H49C 109.5 . . ?
H49A C49 H49B 109.5 . . ?
H49A C49 H49C 109.5 . . ?
H49B C49 H49C 109.5 . . ?
C19 C23 H23A 109.5 . . ?
C19 C23 H23B 109.5 . . ?
C19 C23 H23C 109.5 . . ?
H23A C23 H23B 109.5 . . ?
H23A C23 H23C 109.5 . . ?
H23B C23 H23C 109.5 . . ?
C43 C48 H48A 109.5 . . ?
C43 C48 H48B 109.5 . . ?
C43 C48 H48C 109.5 . . ?
H48A C48 H48B 109.5 . . ?
H48A C48 H48C 109.5 . . ?
H48B C48 H48C 109.5 . . ?
C44 C47 H47A 109.5 . . ?
C44 C47 H47B 109.5 . . ?
C44 C47 H47C 109.5 . . ?
H47A C47 H47B 109.5 . . ?
H47A C47 H47C 109.5 . . ?
H47B C47 H47C 109.5 . . ?
C28 C32 H32A 109.5 . . ?
C28 C32 H32B 109.5 . . ?
C28 C32 H32C 109.5 . . ?
H32A C32 H32B 109.5 . . ?
H32A C32 H32C 109.5 . . ?
H32B C32 H32C 109.5 . . ?
C2 C7 H7A 109.5 . . ?
C2 C7 H7B 109.5 . . ?
C2 C7 H7C 109.5 . . ?
H7A C7 H7B 109.5 . . ?
H7A C7 H7C 109.5 . . ?
H7B C7 H7C 109.5 . . ?
C26 C31 H31A 109.5 . . ?
C26 C31 H31B 109.5 . . ?
C26 C31 H31C 109.5 . . ?
H31A C31 H31B 109.5 . . ?
H31A C31 H31C 109.5 . . ?
H31B C31 H31C 109.5 . . ?
C21 C24 H24A 109.5 . . ?
C21 C24 H24B 109.5 . . ?
C21 C24 H24C 109.5 . . ?
H24A C24 H24B 109.5 . . ?
H24A C24 H24C 109.5 . . ?
H24B C24 H24C 109.5 . . ?
C4 C8 H8A 109.5 . . ?
C4 C8 H8B 109.5 . . ?
C4 C8 H8C 109.5 . . ?
H8A C8 H8B 109.5 . . ?
H8A C8 H8C 109.5 . . ?
H8B C8 H8C 109.5 . . ?

loop_
_geom_bond_atom_site_label_1
_geom_bond_atom_site_label_2
_geom_bond_distance
_geom_bond_site_symmetry_2
_geom_bond_publ_flag
Cu1 S1 2.1741(17) . ?
Cu1 N1 1.983(4) . ?
Cu1 C15 1.854(7) . ?
Cu2 S2 2.1693(18) . ?
Cu2 N3 1.976(5) . ?
Cu2 C39 1.858(7) . ?
S1 C13 1.698(6) . ?
S2 C37 1.697(6) . ?
F6 C14 1.320(7) . ?
F11 C38 1.321(7) . ?
F12 C38 1.330(7) . ?
F5 C14 1.314(8) . ?
N1 C1 1.456(7) . ?
N1 C10 1.297(7) . ?
F10 C38 1.327(8) . ?
N3 C25 1.448(7) . ?
N3 C34 1.301(7) . ?
N4 C40 1.400(7) . ?
N4 C39 1.147(7) . ?
N2 C16 1.408(7) . ?
N2 C15 1.153(7) . ?
F4 C14 1.306(8) . ?
F7 C35 1.317(8) . ?
C6 C1 1.396(8) . ?
C6 C5 1.402(8) . ?
C6 C9 1.498(8) . ?
F1 C11 1.271(8) . ?
C25 C30 1.395(8) . ?
C25 C26 1.398(8) . ?
F8 C35 1.263(7) . ?
C1 C2 1.390(8) . ?
C17 C16 1.391(8) . ?
C17 C18 1.389(8) . ?
C17 C22 1.498(8) . ?
C34 C36 1.437(8) . ?
C34 C35 1.526(8) . ?
C40 C46 1.390(8) . ?
C40 C44 1.390(8) . ?
C16 C21 1.392(8) . ?
C10 C12 1.433(8) . ?
C10 C11 1.519(8) . ?
C30 C29 1.381(8) . ?
C30 C33 1.507(8) . ?
C46 C45 1.377(8) . ?
C46 C49 1.502(8) . ?
C12 H12 0.9500 . ?
C12 C13 1.356(8) . ?
C26 C27 1.391(8) . ?
C26 C31 1.511(9) . ?
C5 H5 0.9500 . ?
C5 C4 1.378(9) . ?
F9 C35 1.266(8) . ?
F3 C11 1.243(8) . ?
C36 H36 0.9500 . ?
C36 C37 1.356(8) . ?
C44 C42 1.385(8) . ?
C44 C47 1.507(9) . ?
C37 C38 1.523(8) . ?
C19 C18 1.379(8) . ?
C19 C20 1.373(9) . ?
C19 C23 1.511(8) . ?
C9 H9A 0.9800 . ?
C9 H9B 0.9800 . ?
C9 H9C 0.9800 . ?
C28 C29 1.377(9) . ?
C28 C27 1.369(9) . ?
C28 C32 1.516(8) . ?
C29 H29 0.9500 . ?
C4 C3 1.361(9) . ?
C4 C8 1.512(8) . ?
C13 C14 1.517(8) . ?
C43 C45 1.375(9) . ?
C43 C42 1.374(9) . ?
C43 C48 1.511(9) . ?
C18 H18 0.9500 . ?
C2 C3 1.392(9) . ?
C2 C7 1.502(9) . ?
C45 H45 0.9500 . ?
C21 C20 1.386(8) . ?
C21 C24 1.507(9) . ?
C27 H27 0.9500 . ?
C33 H33A 0.9800 . ?
C33 H33B 0.9800 . ?
C33 H33C 0.9800 . ?
C42 H42 0.9500 . ?
C3 H3 0.9500 . ?
C20 H20 0.9500 . ?
C11 F2 1.261(9) . ?
C22 H22A 0.9800 . ?
C22 H22B 0.9800 . ?
C22 H22C 0.9800 . ?
C49 H49A 0.9800 . ?
C49 H49B 0.9800 . ?
C49 H49C 0.9800 . ?
C23 H23A 0.9800 . ?
C23 H23B 0.9800 . ?
C23 H23C 0.9800 . ?
C48 H48A 0.9800 . ?
C48 H48B 0.9800 . ?
C48 H48C 0.9800 . ?
C47 H47A 0.9800 . ?
C47 H47B 0.9800 . ?
C47 H47C 0.9800 . ?
C32 H32A 0.9800 . ?
C32 H32B 0.9800 . ?
C32 H32C 0.9800 . ?
C7 H7A 0.9800 . ?
C7 H7B 0.9800 . ?
C7 H7C 0.9800 . ?
C31 H31A 0.9800 . ?
C31 H31B 0.9800 . ?
C31 H31C 0.9800 . ?
C24 H24A 0.9800 . ?
C24 H24B 0.9800 . ?
C24 H24C 0.9800 . ?
C8 H8A 0.9800 . ?
C8 H8B 0.9800 . ?
C8 H8C 0.9800 . ?

loop_
_geom_torsion_atom_site_label_1
_geom_torsion_atom_site_label_2
_geom_torsion_atom_site_label_3
_geom_torsion_atom_site_label_4
_geom_torsion
_geom_torsion_site_symmetry_1
_geom_torsion_site_symmetry_2
_geom_torsion_site_symmetry_3
_geom_torsion_site_symmetry_4
_geom_torsion_publ_flag
Cu1 S1 C13 C12 5.0(7) . . . . ?
Cu1 S1 C13 C14 -172.1(4) . . . . ?
Cu1 N1 C1 C6 86.6(5) . . . . ?
Cu1 N1 C1 C2 -87.7(5) . . . . ?
Cu1 N1 C10 C12 3.8(9) . . . . ?
Cu1 N1 C10 C11 -177.7(5) . . . . ?
Cu2 S2 C37 C36 1.7(7) . . . . ?
Cu2 S2 C37 C38 -176.4(4) . . . . ?
Cu2 N3 C25 C30 88.6(5) . . . . ?
Cu2 N3 C25 C26 -84.7(5) . . . . ?
Cu2 N3 C34 C36 1.1(9) . . . . ?
Cu2 N3 C34 C35 179.6(5) . . . . ?
S1 C13 C14 F6 -45.4(7) . . . . ?
S1 C13 C14 F5 72.2(7) . . . . ?
S1 C13 C14 F4 -166.2(6) . . . . ?
S2 C37 C38 F11 60.2(7) . . . . ?
S2 C37 C38 F12 -58.9(7) . . . . ?
S2 C37 C38 F10 -179.2(5) . . . . ?
N1 C1 C2 C3 175.0(5) . . . . ?
N1 C1 C2 C7 -4.8(9) . . . . ?
N1 C10 C12 C13 0.2(11) . . . . ?
N1 C10 C11 F1 41.0(11) . . . . ?
N1 C10 C11 F3 161.9(8) . . . . ?
N1 C10 C11 F2 -77.4(10) . . . . ?
N3 C25 C30 C29 -176.6(5) . . . . ?
N3 C25 C30 C33 2.5(8) . . . . ?
N3 C25 C26 C27 175.8(5) . . . . ?
N3 C25 C26 C31 -3.3(9) . . . . ?
N3 C34 C36 C37 2.3(11) . . . . ?
N3 C34 C35 F7 46.4(9) . . . . ?
N3 C34 C35 F8 164.2(7) . . . . ?
N3 C34 C35 F9 -68.3(9) . . . . ?
N4 C40 C46 C45 177.1(5) . . . . ?
N4 C40 C46 C49 -3.2(9) . . . . ?
N4 C40 C44 C42 -177.1(5) . . . . ?
N4 C40 C44 C47 0.9(9) . . . . ?
N2 C16 C21 C20 178.4(6) . . . . ?
N2 C16 C21 C24 -1.1(9) . . . . ?
C6 C1 C2 C3 0.9(9) . . . . ?
C6 C1 C2 C7 -178.8(6) . . . . ?
C6 C5 C4 C3 -0.7(9) . . . . ?
C6 C5 C4 C8 177.3(6) . . . . ?
C25 N3 C34 C36 -171.2(6) . . . . ?
C25 N3 C34 C35 7.3(9) . . . . ?
C25 C30 C29 C28 1.7(9) . . . . ?
C25 C26 C27 C28 0.3(10) . . . . ?
C1 N1 C10 C12 -171.6(6) . . . . ?
C1 N1 C10 C11 7.0(9) . . . . ?
C1 C6 C5 C4 1.2(8) . . . . ?
C1 C2 C3 C4 -0.4(10) . . . . ?
C17 C16 C21 C20 -1.1(9) . . . . ?
C17 C16 C21 C24 179.4(6) . . . . ?
C34 N3 C25 C30 -98.3(7) . . . . ?
C34 N3 C25 C26 88.5(7) . . . . ?
C34 C36 C37 S2 -4.0(11) . . . . ?
C34 C36 C37 C38 174.1(6) . . . . ?
C40 C46 C45 C43 -0.5(9) . . . . ?
C40 C44 C42 C43 0.6(9) . . . . ?
C16 C17 C18 C19 -0.5(9) . . . . ?
C16 C21 C20 C19 0.0(10) . . . . ?
C10 N1 C1 C6 -97.4(7) . . . . ?
C10 N1 C1 C2 88.3(7) . . . . ?
C10 C12 C13 S1 -5.6(11) . . . . ?
C10 C12 C13 C14 171.4(6) . . . . ?
C30 C25 C26 C27 2.6(9) . . . . ?
C30 C25 C26 C31 -176.5(6) . . . . ?
C46 C40 C44 C42 1.3(9) . . . . ?
C46 C40 C44 C47 179.4(6) . . . . ?
C12 C10 C11 F1 -140.3(7) . . . . ?
C12 C10 C11 F3 -19.4(11) . . . . ?
C12 C10 C11 F2 101.3(9) . . . . ?
C12 C13 C14 F6 137.0(6) . . . . ?
C12 C13 C14 F5 -105.4(7) . . . . ?
C12 C13 C14 F4 16.2(9) . . . . ?
C26 C25 C30 C29 -3.5(9) . . . . ?
C26 C25 C30 C33 175.5(6) . . . . ?
C5 C6 C1 N1 -175.4(5) . . . . ?
C5 C6 C1 C2 -1.3(8) . . . . ?
C5 C4 C3 C2 0.3(10) . . . . ?
C36 C34 C35 F7 -134.9(6) . . . . ?
C36 C34 C35 F8 -17.1(9) . . . . ?
C36 C34 C35 F9 110.4(7) . . . . ?
C36 C37 C38 F11 -118.3(7) . . . . ?
C36 C37 C38 F12 122.7(6) . . . . ?
C36 C37 C38 F10 2.4(9) . . . . ?
C44 C40 C46 C45 -1.4(9) . . . . ?
C44 C40 C46 C49 178.3(6) . . . . ?
C9 C6 C1 N1 3.7(8) . . . . ?
C9 C6 C1 C2 177.7(6) . . . . ?
C9 C6 C5 C4 -177.8(6) . . . . ?
C29 C28 C27 C26 -2.0(10) . . . . ?
C18 C17 C16 N2 -178.1(5) . . . . ?
C18 C17 C16 C21 1.4(9) . . . . ?
C18 C19 C20 C21 0.8(10) . . . . ?
C45 C43 C42 C44 -2.4(10) . . . . ?
C27 C28 C29 C30 1.0(10) . . . . ?
C33 C30 C29 C28 -177.3(6) . . . . ?
C42 C43 C45 C46 2.3(10) . . . . ?
C35 C34 C36 C37 -176.3(6) . . . . ?
C20 C19 C18 C17 -0.6(10) . . . . ?
C11 C10 C12 C13 -178.4(7) . . . . ?
C22 C17 C16 N2 1.7(9) . . . . ?
C22 C17 C16 C21 -178.8(6) . . . . ?
C22 C17 C18 C19 179.7(6) . . . . ?
C49 C46 C45 C43 179.9(6) . . . . ?
C23 C19 C18 C17 179.1(6) . . . . ?
C23 C19 C20 C21 -178.8(6) . . . . ?
C48 C43 C45 C46 -177.8(6) . . . . ?
C48 C43 C42 C44 177.7(6) . . . . ?
C47 C44 C42 C43 -177.4(6) . . . . ?
C32 C28 C29 C30 179.6(6) . . . . ?
C32 C28 C27 C26 179.4(6) . . . . ?
C7 C2 C3 C4 179.4(6) . . . . ?
C31 C26 C27 C28 179.3(6) . . . . ?
C24 C21 C20 C19 179.4(7) . . . . ?
C8 C4 C3 C2 -177.7(6) . . . . ?
